data_2311552
loop_
_publ_author_name
'H\"okelek, Tuncer'
'\"Ozbek, Elif'
'Sert\,celik, Mustafa'
'\,Sahin Yenice, \,Ci\(gdem'
'Necefo\(glu, Hacali'

_publ_section_title
;
 Crystal structure and Hirshfeld surface analysis of
 hexa-kis-(\m-benzoato-\k<sup>2</sup><i>O</i>:<i>O</i>')bis-(pyridine-3-carbo-nitrile-\k<i>N</i><sup>1</sup>)trizinc(II).
;
_journal_coeditor_code NK2240
_journal_issue 'Pt 12'
_journal_name_full 'Acta crystallographica. Section E, Crystallographic communications'
_journal_page_first 1966
_journal_page_last 1970
_journal_paper_doi 10.1107/S2056989017016899
_journal_volume 73
_journal_year 2017
_chemical_formula_iupac '[Zn3 (C6 H5 O2)6 (C6 H4 N2)2]'
_chemical_formula_moiety 'C54 H38 N4 O12 Zn3'
_chemical_formula_sum 'C54 H38 N4 O12 Zn3'
_chemical_formula_weight 1130.99
_chemical_name_systematic
Hexakis(\m-benzoato-\k^2^<i>O</i>:<i>O</i>')bis(pyridine-3-carbonitrile-\k<i>N</i>^1^)trizinc(II)
_space_group_IT_number 61
_space_group_name_Hall '-P 2ac 2ab'
_space_group_name_H-M_alt 'P b c a'
_symmetry_cell_setting orthorhombic
_symmetry_space_group_name_Hall '-P 2ac 2ab'
_symmetry_space_group_name_H-M 'P b c a'
_atom_sites_solution_hydrogens geom
_atom_sites_solution_primary direct
_atom_sites_solution_secondary difmap
_audit_creation_method SHELXL-97
_cell_angle_alpha 90.00
_cell_angle_beta 90.00
_cell_angle_gamma 90.00
_cell_formula_units_Z 4
_cell_length_a 21.7698(4)
_cell_length_b 10.7768(2)
_cell_length_c 22.2272(4)
_cell_measurement_reflns_used 9334
_cell_measurement_temperature 296(2)
_cell_measurement_theta_max 26.38
_cell_measurement_theta_min 3.23
_cell_volume 5214.70(17)
_computing_cell_refinement
;
<i>SAINT</i> (Bruker, 2012)
;
_computing_data_collection
;
<i>APEX2</i> (Bruker, 2012)
;
_computing_data_reduction
;
<i>SAINT</i> (Bruker, 2012)
;
_computing_molecular_graphics
;
<i>ORTEP-3 for Windows</i> (Farrugia, 2012)
;
_computing_publication_material
;
WinGX (Farrugia, 2012) and PLATON (Spek, 2009)
;
_computing_structure_refinement
;
<i>SHELXL97</i> (Sheldrick, 2008)
;
_computing_structure_solution
;
<i>SHELXS97</i> (Sheldrick, 2008)
;
_diffrn_ambient_temperature 296(2)
_diffrn_measured_fraction_theta_full 0.980
_diffrn_measured_fraction_theta_max 0.980
_diffrn_measurement_device_type 'Bruker APEXII CCD'
_diffrn_measurement_method '\f and \w scans'
_diffrn_radiation_monochromator graphite
_diffrn_radiation_source 'fine-focus sealed tube'
_diffrn_radiation_type MoK\a
_diffrn_radiation_wavelength 0.71073
_diffrn_reflns_av_R_equivalents 0.0439
_diffrn_reflns_av_sigmaI/netI 0.0248
_diffrn_reflns_limit_h_max 27
_diffrn_reflns_limit_h_min -27
_diffrn_reflns_limit_k_max 9
_diffrn_reflns_limit_k_min -12
_diffrn_reflns_limit_l_max 27
_diffrn_reflns_limit_l_min -27
_diffrn_reflns_number 57535
_diffrn_reflns_theta_full 26.32
_diffrn_reflns_theta_max 26.32
_diffrn_reflns_theta_min 2.79
_exptl_absorpt_coefficient_mu 1.434
_exptl_absorpt_correction_T_max 0.805
_exptl_absorpt_correction_T_min 0.769
_exptl_absorpt_correction_type multi-scan
_exptl_absorpt_process_details
;
(SADABS; Bruker, 2012)
;
_exptl_crystal_colour colourless
_exptl_crystal_density_diffrn 1.441
_exptl_crystal_density_method 'not measured'
_exptl_crystal_description prism
_exptl_crystal_F_000 2304
_exptl_crystal_size_max 0.25
_exptl_crystal_size_mid 0.15
_exptl_crystal_size_min 0.14
_refine_diff_density_max 0.508
_refine_diff_density_min -0.530
_refine_ls_extinction_coef 0.0033(2)
_refine_ls_extinction_expression Fc^*^=kFc[1+0.001xFc^2^\l^3^/sin(2\q)]^-1/4^
_refine_ls_extinction_method
;
<i>SHELXL97</i> (Sheldrick, 2008)
;
_refine_ls_goodness_of_fit_ref 1.252
_refine_ls_hydrogen_treatment constr
_refine_ls_matrix_type full
_refine_ls_number_parameters 332
_refine_ls_number_reflns 5205
_refine_ls_number_restraints 0
_refine_ls_restrained_S_all 1.252
_refine_ls_R_factor_all 0.0836
_refine_ls_R_factor_gt 0.0605
_refine_ls_shift/su_max 0.001
_refine_ls_shift/su_mean 0.000
_refine_ls_structure_factor_coef Fsqd
_refine_ls_weighting_details 'calc w=1/[\s^2^(Fo^2^)+(0.0000P)^2^+23.0318P] where P=(Fo^2^+2Fc^2^)/3'
_refine_ls_weighting_scheme calc
_refine_ls_wR_factor_gt 0.1219
_refine_ls_wR_factor_ref 0.1357
_reflns_number_gt 4090
_reflns_number_total 5205
_reflns_threshold_expression I>2sigma(I)
_cod_data_source_file nk2240sup1.cif
_cod_data_source_block I
_cod_original_sg_symbol_H-M 'P bca'
_cod_database_code 2311552

loop_
_symmetry_equiv_pos_as_xyz
'x, y, z'
'-x+1/2, -y, z+1/2'
'-x, y+1/2, -z+1/2'
'x+1/2, -y+1/2, -z'
'-x, -y, -z'
'x-1/2, y, -z-1/2'
'x, -y-1/2, z-1/2'
'-x-1/2, y-1/2, z'

loop_
_atom_site_type_symbol
_atom_site_label
_atom_site_fract_x
_atom_site_fract_y
_atom_site_fract_z
_atom_site_U_iso_or_equiv
_atom_site_adp_type
_atom_site_calc_flag
_atom_site_refinement_flags
_atom_site_occupancy
_atom_site_symmetry_multiplicity
Zn Zn1 0.5000 1.0000 0.5000 0.0328(2) Uani d S 1 2
Zn Zn2 0.54302(3) 0.72121(5) 0.44260(3) 0.03771(19) Uani d . 1 1
O O1 0.4419(2) 0.8554(4) 0.51623(18) 0.0620(12) Uani d . 1 1
O O2 0.45578(16) 0.6924(3) 0.45634(16) 0.0465(9) Uani d . 1 1
O O3 0.49893(17) 0.9704(4) 0.40584(14) 0.0465(9) Uani d . 1 1
O O4 0.56537(18) 0.8269(3) 0.37406(16) 0.0488(9) Uani d . 1 1
O O5 0.57926(19) 0.8901(4) 0.50701(17) 0.0606(12) Uani d . 1 1
O O6 0.5925(2) 0.6912(4) 0.51883(19) 0.0621(11) Uani d . 1 1
N N1 0.5624(2) 0.5518(4) 0.40092(19) 0.0405(10) Uani d . 1 1
N N2 0.7379(3) 0.3920(7) 0.2993(3) 0.097(2) Uani d . 1 1
C C1 0.4237(2) 0.7599(5) 0.4913(2) 0.0385(11) Uani d . 1 1
C C2 0.3595(2) 0.7168(5) 0.5033(2) 0.0452(12) Uani d . 1 1
C C3 0.3211(3) 0.7890(7) 0.5383(3) 0.074(2) Uani d . 1 1
H H3 0.3343 0.8653 0.5529 0.089 Uiso calc R 1 1
C C4 0.2615(4) 0.7454(11) 0.5515(5) 0.112(4) Uani d . 1 1
H H4 0.2352 0.7932 0.5749 0.135 Uiso calc R 1 1
C C5 0.2423(4) 0.6337(12) 0.5300(5) 0.115(4) Uani d . 1 1
H H5 0.2029 0.6057 0.5386 0.137 Uiso calc R 1 1
C C6 0.2798(4) 0.5641(9) 0.4966(4) 0.100(3) Uani d . 1 1
H H6 0.2663 0.4875 0.4826 0.120 Uiso calc R 1 1
C C7 0.3387(3) 0.6039(7) 0.4822(3) 0.0672(18) Uani d . 1 1
H H7 0.3640 0.5545 0.4585 0.081 Uiso calc R 1 1
C C8 0.5356(2) 0.9277(5) 0.3681(2) 0.0383(11) Uani d . 1 1
C C9 0.5447(3) 0.9980(5) 0.3106(2) 0.0414(12) Uani d . 1 1
C C10 0.5983(3) 0.9883(6) 0.2789(3) 0.0588(16) Uani d . 1 1
H H10 0.6289 0.9348 0.2923 0.071 Uiso calc R 1 1
C C11 0.6075(4) 1.0582(7) 0.2266(3) 0.078(2) Uani d . 1 1
H H11 0.6445 1.0533 0.2058 0.094 Uiso calc R 1 1
C C12 0.5609(4) 1.1346(7) 0.2062(3) 0.077(2) Uani d . 1 1
H H12 0.5664 1.1804 0.1712 0.092 Uiso calc R 1 1
C C13 0.5067(4) 1.1432(6) 0.2372(3) 0.0680(19) Uani d . 1 1
H H13 0.4755 1.1946 0.2231 0.082 Uiso calc R 1 1
C C14 0.4982(3) 1.0756(5) 0.2896(2) 0.0516(14) Uani d . 1 1
H H14 0.4615 1.0820 0.3107 0.062 Uiso calc R 1 1
C C15 0.5997(2) 0.8003(6) 0.5365(2) 0.0447(13) Uani d . 1 1
C C16 0.6358(2) 0.8249(5) 0.5925(2) 0.0442(12) Uani d . 1 1
C C17 0.6485(3) 0.9441(6) 0.6100(3) 0.0621(16) Uani d . 1 1
H H17 0.6345 1.0107 0.5871 0.075 Uiso calc R 1 1
C C18 0.6823(4) 0.9651(8) 0.6621(4) 0.089(2) Uani d . 1 1
H H18 0.6914 1.0458 0.6739 0.106 Uiso calc R 1 1
C C19 0.7022(4) 0.8669(10) 0.6959(4) 0.098(3) Uani d . 1 1
H H19 0.7250 0.8815 0.7306 0.118 Uiso calc R 1 1
C C20 0.6892(4) 0.7477(10) 0.6794(4) 0.102(3) Uani d . 1 1
H H20 0.7028 0.6814 0.7026 0.122 Uiso calc R 1 1
C C21 0.6555(3) 0.7270(7) 0.6276(3) 0.0717(19) Uani d . 1 1
H H21 0.6459 0.6461 0.6163 0.086 Uiso calc R 1 1
C C22 0.6160(2) 0.5327(5) 0.3742(2) 0.0457(13) Uani d . 1 1
H H22 0.6449 0.5962 0.3741 0.055 Uiso calc R 1 1
C C23 0.6306(3) 0.4213(5) 0.3463(2) 0.0478(13) Uani d . 1 1
C C24 0.5872(3) 0.3277(6) 0.3463(3) 0.0590(16) Uani d . 1 1
H H24 0.5956 0.2521 0.3278 0.071 Uiso calc R 1 1
C C25 0.5316(3) 0.3474(5) 0.3739(3) 0.0573(16) Uani d . 1 1
H H25 0.5018 0.2857 0.3742 0.069 Uiso calc R 1 1
C C26 0.5208(3) 0.4603(5) 0.4012(2) 0.0465(13) Uani d . 1 1
H H26 0.4834 0.4732 0.4204 0.056 Uiso calc R 1 1
C C27 0.6905(3) 0.4056(7) 0.3197(3) 0.0641(17) Uani d . 1 1

loop_
_atom_site_aniso_label
_atom_site_aniso_U_11
_atom_site_aniso_U_22
_atom_site_aniso_U_33
_atom_site_aniso_U_12
_atom_site_aniso_U_13
_atom_site_aniso_U_23
Zn1 0.0425(4) 0.0234(4) 0.0325(4) 0.0037(3) -0.0005(3) -0.0020(3)
Zn2 0.0439(3) 0.0301(3) 0.0391(3) 0.0032(2) -0.0002(3) -0.0042(2)
O1 0.082(3) 0.044(2) 0.060(2) -0.025(2) 0.026(2) -0.0145(19)
O2 0.0406(19) 0.044(2) 0.055(2) 0.0035(16) 0.0040(17) -0.0146(17)
O3 0.050(2) 0.060(2) 0.0294(17) 0.0131(19) 0.0000(16) -0.0042(16)
O4 0.067(2) 0.035(2) 0.044(2) 0.0047(18) 0.0064(18) -0.0003(16)
O5 0.059(3) 0.079(3) 0.044(2) 0.034(2) -0.0014(19) 0.007(2)
O6 0.074(3) 0.057(3) 0.056(2) -0.001(2) -0.015(2) -0.008(2)
N1 0.046(2) 0.033(2) 0.043(2) 0.0014(19) -0.0009(19) -0.0049(18)
N2 0.077(4) 0.122(6) 0.091(5) 0.026(4) 0.035(4) -0.009(4)
C1 0.043(3) 0.032(3) 0.041(3) -0.001(2) -0.002(2) 0.005(2)
C2 0.035(3) 0.047(3) 0.054(3) 0.006(2) -0.002(2) 0.012(3)
C3 0.057(4) 0.068(5) 0.098(5) 0.021(3) 0.023(4) 0.023(4)
C4 0.059(5) 0.129(8) 0.149(9) 0.039(6) 0.038(6) 0.048(8)
C5 0.031(4) 0.171(11) 0.141(9) -0.007(5) -0.008(5) 0.075(9)
C6 0.060(5) 0.121(8) 0.120(7) -0.050(5) -0.019(5) 0.037(6)
C7 0.062(4) 0.068(4) 0.071(4) -0.018(3) -0.010(3) 0.009(4)
C8 0.048(3) 0.034(3) 0.033(2) -0.003(2) -0.007(2) -0.005(2)
C9 0.057(3) 0.037(3) 0.030(2) -0.007(3) -0.002(2) -0.007(2)
C10 0.070(4) 0.059(4) 0.048(3) -0.002(3) 0.013(3) 0.001(3)
C11 0.097(6) 0.084(5) 0.055(4) -0.012(5) 0.021(4) 0.004(4)
C12 0.124(7) 0.067(5) 0.039(3) -0.016(5) -0.001(4) 0.010(3)
C13 0.095(5) 0.063(4) 0.046(4) -0.004(4) -0.019(4) 0.006(3)
C14 0.065(4) 0.049(3) 0.041(3) -0.002(3) -0.008(3) -0.002(2)
C15 0.033(3) 0.061(4) 0.039(3) 0.006(2) 0.001(2) -0.004(3)
C16 0.042(3) 0.052(3) 0.038(3) 0.005(2) -0.005(2) 0.001(2)
C17 0.059(4) 0.060(4) 0.067(4) 0.000(3) -0.008(3) -0.005(3)
C18 0.097(6) 0.090(6) 0.079(5) -0.019(5) -0.018(5) -0.025(5)
C19 0.088(6) 0.140(9) 0.066(5) -0.005(6) -0.040(4) -0.016(5)
C20 0.117(7) 0.112(7) 0.076(5) 0.026(6) -0.048(5) 0.006(5)
C21 0.086(5) 0.067(4) 0.062(4) 0.009(4) -0.030(4) 0.003(3)
C22 0.047(3) 0.044(3) 0.046(3) -0.003(2) -0.004(2) -0.005(2)
C23 0.052(3) 0.051(3) 0.041(3) 0.012(3) 0.007(2) -0.008(2)
C24 0.074(4) 0.041(3) 0.062(4) 0.007(3) 0.001(3) -0.015(3)
C25 0.062(4) 0.036(3) 0.074(4) -0.004(3) 0.003(3) -0.013(3)
C26 0.050(3) 0.040(3) 0.049(3) 0.006(2) 0.006(2) 0.001(2)
C27 0.068(4) 0.071(4) 0.054(4) 0.018(3) 0.014(3) -0.006(3)

loop_
_atom_type_symbol
_atom_type_description
_atom_type_scat_dispersion_real
_atom_type_scat_dispersion_imag
_atom_type_scat_source
C C 0.0033 0.0016 'International Tables Vol C Tables 4.2.6.8 and 6.1.1.4'
H H 0.0000 0.0000 'International Tables Vol C Tables 4.2.6.8 and 6.1.1.4'
N N 0.0061 0.0033 'International Tables Vol C Tables 4.2.6.8 and 6.1.1.4'
O O 0.0106 0.0060 'International Tables Vol C Tables 4.2.6.8 and 6.1.1.4'
Zn Zn 0.2839 1.4301 'International Tables Vol C Tables 4.2.6.8 and 6.1.1.4'

loop_
_geom_angle_atom_site_label_1
_geom_angle_atom_site_label_2
_geom_angle_atom_site_label_3
_geom_angle_site_symmetry_1
_geom_angle_site_symmetry_3
_geom_angle
O1 Zn1 O1 5_676 . 180.0000(10)
O1 Zn1 O5 5_676 . 86.25(19)
O1 Zn1 O5 . . 93.75(19)
O1 Zn1 O5 5_676 5_676 93.75(19)
O1 Zn1 O5 . 5_676 86.25(19)
O5 Zn1 O5 . 5_676 180.0000(10)
O1 Zn1 O3 5_676 . 86.97(16)
O1 Zn1 O3 . . 93.03(16)
O5 Zn1 O3 . . 89.85(14)
O5 Zn1 O3 5_676 . 90.15(14)
O1 Zn1 O3 5_676 5_676 93.03(16)
O1 Zn1 O3 . 5_676 86.97(16)
O5 Zn1 O3 . 5_676 90.15(14)
O5 Zn1 O3 5_676 5_676 89.85(14)
O3 Zn1 O3 . 5_676 180.0000(10)
O2 Zn2 O4 . . 117.11(16)
O2 Zn2 O6 . . 111.11(17)
O4 Zn2 O6 . . 127.42(18)
O2 Zn2 N1 . . 97.29(16)
O4 Zn2 N1 . . 96.46(16)
O6 Zn2 N1 . . 97.08(17)
O2 Zn2 O5 . . 109.96(14)
O4 Zn2 O5 . . 86.72(15)
O6 Zn2 O5 . . 57.31(15)
N1 Zn2 O5 . . 147.56(15)
O2 Zn2 C15 . . 113.20(16)
O4 Zn2 C15 . . 108.58(17)
O6 Zn2 C15 . . 28.58(17)
N1 Zn2 C15 . . 123.54(17)
O5 Zn2 C15 . . 28.74(15)
C1 O1 Zn1 . . 139.2(4)
C1 O2 Zn2 . . 122.6(3)
C8 O3 Zn1 . . 135.6(3)
C8 O4 Zn2 . . 116.7(3)
C15 O5 Zn1 . . 140.2(4)
C15 O5 Zn2 . . 81.2(3)
Zn1 O5 Zn2 . . 96.39(16)
C15 O6 Zn2 . . 100.3(4)
C22 N1 C26 . . 118.9(5)
C22 N1 Zn2 . . 120.8(4)
C26 N1 Zn2 . . 120.3(4)
O1 C1 O2 . . 125.0(5)
O1 C1 C2 . . 118.7(5)
O2 C1 C2 . . 116.3(5)
C7 C2 C3 . . 119.2(6)
C7 C2 C1 . . 121.3(5)
C3 C2 C1 . . 119.4(6)
C2 C3 C4 . . 119.1(8)
C2 C3 H3 . . 120.5
C4 C3 H3 . . 120.5
C5 C4 C3 . . 120.2(9)
C5 C4 H4 . . 119.9
C3 C4 H4 . . 119.9
C6 C5 C4 . . 120.4(8)
C6 C5 H5 . . 119.8
C4 C5 H5 . . 119.8
C5 C6 C7 . . 121.3(9)
C5 C6 H6 . . 119.4
C7 C6 H6 . . 119.4
C2 C7 C6 . . 119.8(8)
C2 C7 H7 . . 120.1
C6 C7 H7 . . 120.1
O3 C8 O4 . . 124.9(5)
O3 C8 C9 . . 118.2(5)
O4 C8 C9 . . 116.9(5)
C10 C9 C14 . . 119.6(5)
C10 C9 C8 . . 120.9(5)
C14 C9 C8 . . 119.5(5)
C9 C10 C11 . . 120.5(7)
C9 C10 H10 . . 119.7
C11 C10 H10 . . 119.7
C12 C11 C10 . . 119.2(7)
C12 C11 H11 . . 120.4
C10 C11 H11 . . 120.4
C13 C12 C11 . . 120.5(6)
C13 C12 H12 . . 119.8
C11 C12 H12 . . 119.8
C12 C13 C14 . . 120.1(7)
C12 C13 H13 . . 119.9
C14 C13 H13 . . 119.9
C13 C14 C9 . . 120.0(6)
C13 C14 H14 . . 120.0
C9 C14 H14 . . 120.0
O6 C15 O5 . . 121.2(5)
O6 C15 C16 . . 119.7(5)
O5 C15 C16 . . 119.1(5)
O6 C15 Zn2 . . 51.1(3)
O5 C15 Zn2 . . 70.1(3)
C16 C15 Zn2 . . 170.7(4)
C17 C16 C21 . . 119.6(6)
C17 C16 C15 . . 120.6(5)
C21 C16 C15 . . 119.8(5)
C16 C17 C18 . . 119.7(7)
C16 C17 H17 . . 120.1
C18 C17 H17 . . 120.1
C19 C18 C17 . . 120.0(8)
C19 C18 H18 . . 120.0
C17 C18 H18 . . 120.0
C20 C19 C18 . . 120.9(7)
C20 C19 H19 . . 119.6
C18 C19 H19 . . 119.6
C19 C20 C21 . . 119.1(8)
C19 C20 H20 . . 120.4
C21 C20 H20 . . 120.4
C16 C21 C20 . . 120.8(7)
C16 C21 H21 . . 119.6
C20 C21 H21 . . 119.6
N1 C22 C23 . . 122.4(5)
N1 C22 H22 . . 118.8
C23 C22 H22 . . 118.8
C24 C23 C22 . . 118.4(5)
C24 C23 C27 . . 122.1(5)
C22 C23 C27 . . 119.5(6)
C25 C24 C23 . . 119.3(5)
C25 C24 H24 . . 120.4
C23 C24 H24 . . 120.4
C24 C25 C26 . . 118.9(6)
C24 C25 H25 . . 120.6
C26 C25 H25 . . 120.6
N1 C26 C25 . . 122.2(5)
N1 C26 H26 . . 118.9
C25 C26 H26 . . 118.9
N2 C27 C23 . . 179.1(8)

loop_
_geom_bond_atom_site_label_1
_geom_bond_atom_site_label_2
_geom_bond_site_symmetry_2
_geom_bond_distance
_geom_bond_publ_flag
Zn1 O1 . 2.039(4) yes
Zn1 O1 5_676 2.039(4) ?
Zn1 O3 . 2.117(3) yes
Zn1 O3 5_676 2.117(3) ?
Zn1 O5 . 2.099(4) yes
Zn1 O5 5_676 2.099(4) ?
Zn2 O2 . 1.948(4) yes
Zn2 O4 . 1.963(4) yes
Zn2 O5 . 2.446(5) ?
Zn2 O6 . 2.034(4) yes
Zn2 N1 . 2.091(4) yes
Zn2 C15 . 2.571(5) ?
O1 C1 . 1.235(6) ?
O2 C1 . 1.274(6) ?
O3 C8 . 1.245(6) ?
O4 C8 . 1.272(6) ?
O5 C15 . 1.251(7) ?
O6 C15 . 1.250(7) ?
N1 C22 . 1.326(7) ?
N1 C26 . 1.339(7) ?
N2 C27 . 1.138(8) ?
C1 C2 . 1.496(7) ?
C2 C7 . 1.381(8) ?
C2 C3 . 1.383(8) ?
C3 C4 . 1.411(11) ?
C3 H3 . 0.9300 ?
C4 C5 . 1.361(14) ?
C4 H4 . 0.9300 ?
C5 C6 . 1.335(14) ?
C5 H5 . 0.9300 ?
C6 C7 . 1.388(9) ?
C6 H6 . 0.9300 ?
C7 H7 . 0.9300 ?
C8 C9 . 1.500(7) ?
C9 C10 . 1.367(8) ?
C9 C14 . 1.393(8) ?
C10 C11 . 1.400(9) ?
C10 H10 . 0.9300 ?
C11 C12 . 1.382(10) ?
C11 H11 . 0.9300 ?
C12 C13 . 1.370(10) ?
C12 H12 . 0.9300 ?
C13 C14 . 1.385(8) ?
C13 H13 . 0.9300 ?
C14 H14 . 0.9300 ?
C15 C16 . 1.494(7) ?
C16 C17 . 1.370(8) ?
C16 C21 . 1.381(8) ?
C17 C18 . 1.391(9) ?
C17 H17 . 0.9300 ?
C18 C19 . 1.369(12) ?
C18 H18 . 0.9300 ?
C19 C20 . 1.366(12) ?
C19 H19 . 0.9300 ?
C20 C21 . 1.384(9) ?
C20 H20 . 0.9300 ?
C21 H21 . 0.9300 ?
C22 C23 . 1.387(7) ?
C22 H22 . 0.9300 ?
C23 C24 . 1.382(8) ?
C23 C27 . 1.441(8) ?
C24 C25 . 1.373(8) ?
C24 H24 . 0.9300 ?
C25 C26 . 1.379(7) ?
C25 H25 . 0.9300 ?
C26 H26 . 0.9300 ?

loop_
_geom_hbond_atom_site_label_D
_geom_hbond_atom_site_label_H
_geom_hbond_atom_site_label_A
_geom_hbond_site_symmetry_A
_geom_hbond_distance_DH
_geom_hbond_distance_HA
_geom_hbond_distance_DA
_geom_hbond_angle_DHA
_geom_hbond_publ_flag
C20 H20 N2 2_665 0.93 2.63 3.448(11) 147.3(6) yes
C24 H24 Cg 1_545 0.93 2.70 3.512(6) 146.67 yes

loop_
_geom_torsion_atom_site_label_1
_geom_torsion_atom_site_label_2
_geom_torsion_atom_site_label_3
_geom_torsion_atom_site_label_4
_geom_torsion_site_symmetry_1
_geom_torsion
O5 Zn1 O1 C1 . -70.0(6)
O5 Zn1 O1 C1 5_676 110.0(6)
O3 Zn1 O1 C1 . 20.0(6)
O3 Zn1 O1 C1 5_676 -160.0(6)
O4 Zn2 O2 C1 . -92.5(4)
O6 Zn2 O2 C1 . 65.8(4)
N1 Zn2 O2 C1 . 166.4(4)
O5 Zn2 O2 C1 . 4.2(4)
C15 Zn2 O2 C1 . 35.0(4)
O1 Zn1 O3 C8 5_676 73.7(5)
O1 Zn1 O3 C8 . -106.3(5)
O5 Zn1 O3 C8 . -12.5(5)
O5 Zn1 O3 C8 5_676 167.5(5)
O2 Zn2 O4 C8 . 46.3(4)
O6 Zn2 O4 C8 . -108.0(4)
N1 Zn2 O4 C8 . 147.9(4)
O5 Zn2 O4 C8 . -64.5(4)
C15 Zn2 O4 C8 . -83.4(4)
O1 Zn1 O5 C15 5_676 143.5(6)
O1 Zn1 O5 C15 . -36.5(6)
O3 Zn1 O5 C15 . -129.6(6)
O3 Zn1 O5 C15 5_676 50.4(6)
O1 Zn1 O5 Zn2 5_676 -132.68(16)
O1 Zn1 O5 Zn2 . 47.32(16)
O3 Zn1 O5 Zn2 . -45.71(15)
O3 Zn1 O5 Zn2 5_676 134.29(15)
O2 Zn2 O5 C15 . 102.1(3)
O4 Zn2 O5 C15 . -140.2(3)
O6 Zn2 O5 C15 . -0.8(3)
N1 Zn2 O5 C15 . -43.3(5)
O2 Zn2 O5 Zn1 . -37.85(19)
O4 Zn2 O5 Zn1 . 79.85(17)
O6 Zn2 O5 Zn1 . -140.7(2)
N1 Zn2 O5 Zn1 . 176.7(2)
C15 Zn2 O5 Zn1 . -139.9(4)
O2 Zn2 O6 C15 . -100.0(4)
O4 Zn2 O6 C15 . 55.6(4)
N1 Zn2 O6 C15 . 159.3(4)
O5 Zn2 O6 C15 . 0.8(3)
O2 Zn2 N1 C22 . 169.8(4)
O4 Zn2 N1 C22 . 51.3(4)
O6 Zn2 N1 C22 . -77.8(4)
O5 Zn2 N1 C22 . -42.7(5)
C15 Zn2 N1 C22 . -66.1(4)
O2 Zn2 N1 C26 . -10.7(4)
O4 Zn2 N1 C26 . -129.2(4)
O6 Zn2 N1 C26 . 101.8(4)
O5 Zn2 N1 C26 . 136.8(4)
C15 Zn2 N1 C26 . 113.5(4)
Zn1 O1 C1 O2 . 33.4(9)
Zn1 O1 C1 C2 . -147.8(5)
Zn2 O2 C1 O1 . 6.3(7)
Zn2 O2 C1 C2 . -172.5(3)
O1 C1 C2 C7 . -172.7(5)
O2 C1 C2 C7 . 6.2(7)
O1 C1 C2 C3 . 4.5(8)
O2 C1 C2 C3 . -176.6(5)
C7 C2 C3 C4 . -0.1(10)
C1 C2 C3 C4 . -177.4(6)
C2 C3 C4 C5 . 0.1(13)
C3 C4 C5 C6 . 0.4(15)
C4 C5 C6 C7 . -0.8(15)
C3 C2 C7 C6 . -0.3(10)
C1 C2 C7 C6 . 176.9(6)
C5 C6 C7 C2 . 0.7(12)
Zn1 O3 C8 O4 . 47.4(8)
Zn1 O3 C8 C9 . -133.9(4)
Zn2 O4 C8 O3 . 8.8(7)
Zn2 O4 C8 C9 . -169.9(3)
O3 C8 C9 C10 . 153.9(5)
O4 C8 C9 C10 . -27.4(7)
O3 C8 C9 C14 . -25.2(7)
O4 C8 C9 C14 . 153.6(5)
C14 C9 C10 C11 . 1.8(9)
C8 C9 C10 C11 . -177.3(6)
C9 C10 C11 C12 . -1.9(10)
C10 C11 C12 C13 . 0.9(11)
C11 C12 C13 C14 . 0.2(11)
C12 C13 C14 C9 . -0.4(9)
C10 C9 C14 C13 . -0.6(8)
C8 C9 C14 C13 . 178.5(5)
Zn2 O6 C15 O5 . -1.5(6)
Zn2 O6 C15 C16 . -178.8(4)
Zn1 O5 C15 O6 . 90.6(7)
Zn2 O5 C15 O6 . 1.2(5)
Zn1 O5 C15 C16 . -92.0(7)
Zn2 O5 C15 C16 . 178.6(5)
Zn1 O5 C15 Zn2 . 89.4(6)
O2 Zn2 C15 O6 . 91.9(4)
O4 Zn2 C15 O6 . -136.3(4)
N1 Zn2 C15 O6 . -24.9(4)
O5 Zn2 C15 O6 . -178.7(6)
O2 Zn2 C15 O5 . -89.5(3)
O4 Zn2 C15 O5 . 42.4(3)
O6 Zn2 C15 O5 . 178.7(6)
N1 Zn2 C15 O5 . 153.8(3)
O6 C15 C16 C17 . 174.7(6)
O5 C15 C16 C17 . -2.7(8)
O6 C15 C16 C21 . -6.6(8)
O5 C15 C16 C21 . 176.0(6)
C21 C16 C17 C18 . 1.6(10)
C15 C16 C17 C18 . -179.7(6)
C16 C17 C18 C19 . -0.6(12)
C17 C18 C19 C20 . -0.3(14)
C18 C19 C20 C21 . 0.2(15)
C17 C16 C21 C20 . -1.7(11)
C15 C16 C21 C20 . 179.6(7)
C19 C20 C21 C16 . 0.8(13)
C26 N1 C22 C23 . 0.2(8)
Zn2 N1 C22 C23 . 179.7(4)
N1 C22 C23 C24 . 0.4(9)
N1 C22 C23 C27 . -178.1(5)
C22 C23 C24 C25 . -0.3(9)
C27 C23 C24 C25 . 178.1(6)
C23 C24 C25 C26 . -0.3(10)
C22 N1 C26 C25 . -0.9(8)
Zn2 N1 C26 C25 . 179.6(4)
C24 C25 C26 N1 . 0.9(9)
